data_4035834
loop_
_publ_author_name
'Han, Wen-Yong'
'Wang, Jian-Shu'
'Zhao, Jia'
'Long, Lin'
'Cui, Bao-Dong'
'Wan, Nan-Wei'
'Chen, Yong-Zheng'

_publ_section_title
;
 A Protocol for the Synthesis of CF<sub>2</sub>H-Containing Pyrazolo[1,5-
 c]quinazolines from 3-Ylideneoxindoles and in Situ Generated
 CF<sub>2</sub>HCHN<sub>2</sub>.
;
_journal_issue 12
_journal_name_full 'The Journal of organic chemistry'
_journal_page_first 6556
_journal_page_last 6565
_journal_paper_doi 10.1021/acs.joc.8b00866
_journal_volume 83
_journal_year 2018
_chemical_formula_moiety 'C15 H13 F2 N3 O3'
_chemical_formula_sum 'C15 H13 F2 N3 O3'
_chemical_formula_weight 321.28
_space_group_crystal_system monoclinic
_space_group_IT_number 14
_space_group_name_Hall '-P 2ybc'
_space_group_name_H-M_alt 'P 1 21/c 1'
_atom_sites_solution_hydrogens geom
_atom_sites_solution_primary direct
_audit_creation_date 2017-04-03
_audit_creation_method
;
Olex2 1.2
(compiled 2017.03.28 svn.r3405 for OlexSys, GUI svn.r5335)
;
_cell_angle_alpha 90
_cell_angle_beta 108.024(13)
_cell_angle_gamma 90
_cell_formula_units_Z 4
_cell_length_a 11.2544(15)
_cell_length_b 17.5322(14)
_cell_length_c 7.5684(10)
_cell_measurement_reflns_used 902
_cell_measurement_temperature 293(2)
_cell_measurement_theta_max 21.5240
_cell_measurement_theta_min 4.0430
_cell_volume 1420.1(3)
_computing_molecular_graphics 'Olex2 (Dolomanov et al., 2009)'
_computing_publication_material 'Olex2 (Dolomanov et al., 2009)'
_computing_structure_refinement 'ShelXL (Sheldrick, 2015)'
_computing_structure_solution 'ShelXS (Sheldrick, 2008)'
_diffrn_ambient_temperature 293(2)
_diffrn_measured_fraction_theta_full 0.996
_diffrn_measured_fraction_theta_max 0.997
_diffrn_measurement_device_type 'Rigaku RIPIDII'
_diffrn_radiation_type MoK\a
_diffrn_radiation_wavelength 0.71073
_diffrn_reflns_av_R_equivalents 0.0576
_diffrn_reflns_av_unetI/netI 0.0764
_diffrn_reflns_Laue_measured_fraction_full 0.996
_diffrn_reflns_Laue_measured_fraction_max 0.997
_diffrn_reflns_limit_h_max 9
_diffrn_reflns_limit_h_min -14
_diffrn_reflns_limit_k_max 21
_diffrn_reflns_limit_k_min -21
_diffrn_reflns_limit_l_max 9
_diffrn_reflns_limit_l_min -9
_diffrn_reflns_number 9459
_diffrn_reflns_point_group_measured_fraction_full 0.996
_diffrn_reflns_point_group_measured_fraction_max 0.997
_diffrn_reflns_theta_full 25.242
_diffrn_reflns_theta_max 26.369
_diffrn_reflns_theta_min 3.973
_exptl_absorpt_coefficient_mu 0.124
_exptl_absorpt_correction_T_max 0.963
_exptl_absorpt_correction_T_min 0.953
_exptl_absorpt_correction_type multi-scan
_exptl_absorpt_process_details SADABS
_exptl_crystal_colour colorless
_exptl_crystal_density_diffrn 1.503
_exptl_crystal_description block
_exptl_crystal_F_000 664
_exptl_crystal_size_max 0.39
_exptl_crystal_size_mid 0.33
_exptl_crystal_size_min 0.3
_refine_diff_density_max 0.235
_refine_diff_density_min -0.235
_refine_diff_density_rms 0.051
_refine_ls_extinction_method none
_refine_ls_goodness_of_fit_ref 1.005
_refine_ls_hydrogen_treatment constr
_refine_ls_matrix_type full
_refine_ls_number_parameters 211
_refine_ls_number_reflns 2893
_refine_ls_number_restraints 0
_refine_ls_restrained_S_all 1.005
_refine_ls_R_factor_all 0.1231
_refine_ls_R_factor_gt 0.0564
_refine_ls_shift/su_max 0.000
_refine_ls_shift/su_mean 0.000
_refine_ls_structure_factor_coef Fsqd
_refine_ls_weighting_details 'w=1/[\s^2^(Fo^2^)+(0.0649P)^2^] where P=(Fo^2^+2Fc^2^)/3'
_refine_ls_weighting_scheme calc
_refine_ls_wR_factor_gt 0.1247
_refine_ls_wR_factor_ref 0.1563
_reflns_Friedel_coverage 0.000
_reflns_number_gt 1537
_reflns_number_total 2893
_reflns_threshold_expression 'I > 2\s(I)'
_cod_data_source_file jo8b00866_si_001.cif
_cod_data_source_block zj-2-dj
_cod_database_code 4035834
_shelx_shelxl_version_number 2016/6
_shelx_space_group_comment
;
The symmetry employed for this shelxl refinement is uniquely defined
by the following loop, which should always be used as a source of
symmetry information in preference to the above space-group names.
They are only intended as comments.
;
_shelx_estimated_absorpt_t_max 0.964
_shelx_estimated_absorpt_t_min 0.953
_olex2_refinement_description
;
1. Twinned data refinement
 Scales: 0(10)
 1(10)
2. Fixed Uiso
 At 1.2 times of:
  All C(H) groups, All C(H,H) groups
 At 1.5 times of:
  All C(H,H,H) groups
3.a Ternary CH refined with riding coordinates:
 C11(H11)
3.b Secondary CH2 refined with riding coordinates:
 C13(H13A,H13B)
3.c Aromatic/amide H refined with riding coordinates:
 C5(H5), C4(H4), C3(H3), C2(H2)
3.d Idealised Me refined as rotating group:
 C14(H14A,H14B,H14C), C15(H15A,H15B,H15C)
;
_olex2_submission_special_instructions 'No special instructions were received'

loop_
_space_group_symop_operation_xyz
'x, y, z'
'-x, y+1/2, -z+1/2'
'-x, -y, -z'
'x, -y-1/2, z-1/2'

loop_
_atom_site_label
_atom_site_type_symbol
_atom_site_fract_x
_atom_site_fract_y
_atom_site_fract_z
_atom_site_U_iso_or_equiv
_atom_site_adp_type
_atom_site_occupancy
_atom_site_site_symmetry_order
_atom_site_calc_flag
_atom_site_refinement_flags_posn
F2 F 0.00226(17) 0.12260(10) 0.1520(2) 0.0798(6) Uani 1 1 d .
F1 F -0.04206(16) 0.21045(11) 0.3216(2) 0.0713(6) Uani 1 1 d .
O3 O 0.11101(18) 0.34441(9) 0.3114(3) 0.0563(6) Uani 1 1 d .
O2 O 0.3077(2) 0.37967(11) 0.4485(3) 0.0711(7) Uani 1 1 d .
O1 O 0.3716(2) 0.00816(11) 0.5916(3) 0.0786(8) Uani 1 1 d .
N2 N 0.3323(2) 0.13509(11) 0.5353(3) 0.0438(6) Uani 1 1 d .
N1 N 0.5210(2) 0.09499(12) 0.7420(3) 0.0496(6) Uani 1 1 d .
N3 N 0.2166(2) 0.11971(11) 0.4132(3) 0.0486(6) Uani 1 1 d .
C12 C 0.2298(3) 0.33016(15) 0.4061(3) 0.0434(7) Uani 1 1 d .
C9 C 0.1690(3) 0.18798(14) 0.3600(3) 0.0416(6) Uani 1 1 d .
C8 C 0.2520(2) 0.24847(13) 0.4434(3) 0.0376(6) Uani 1 1 d .
C1 C 0.5574(3) 0.17121(14) 0.7802(3) 0.0427(7) Uani 1 1 d .
C6 C 0.4780(2) 0.23138(13) 0.6924(3) 0.0376(6) Uani 1 1 d .
C5 C 0.5173(3) 0.30657(14) 0.7380(3) 0.0442(7) Uani 1 1 d .
H5 H 0.465613 0.346686 0.680664 0.053 Uiso 1 1 calc R
C4 C 0.6315(3) 0.32197(16) 0.8669(4) 0.0511(7) Uani 1 1 d .
H4 H 0.656541 0.372127 0.896966 0.061 Uiso 1 1 calc R
C7 C 0.3585(2) 0.21193(13) 0.5594(3) 0.0385(6) Uani 1 1 d .
C3 C 0.7081(3) 0.26260(15) 0.9505(4) 0.0522(7) Uani 1 1 d .
H3 H 0.785135 0.273145 1.037196 0.063 Uiso 1 1 calc R
C2 C 0.6733(3) 0.18823(15) 0.9088(4) 0.0497(7) Uani 1 1 d .
H2 H 0.726937 0.148971 0.966305 0.060 Uiso 1 1 calc R
C13 C 0.0765(3) 0.42465(14) 0.2712(4) 0.0606(9) Uani 1 1 d .
H13A H 0.121471 0.446174 0.192502 0.073 Uiso 1 1 calc R
H13B H 0.097096 0.453804 0.385677 0.073 Uiso 1 1 calc R
C10 C 0.4085(3) 0.07309(15) 0.6235(4) 0.0536(8) Uani 1 1 d .
C11 C 0.0393(3) 0.19215(16) 0.2272(4) 0.0512(7) Uani 1 1 d .
H11 H 0.034854 0.229756 0.129512 0.061 Uiso 1 1 calc R
C14 C -0.0608(3) 0.42738(18) 0.1748(5) 0.0796(11) Uani 1 1 d .
H14A H -0.078779 0.404105 0.054592 0.119 Uiso 1 1 calc GR
H14B H -0.088145 0.479518 0.160786 0.119 Uiso 1 1 calc GR
H14C H -0.103710 0.400278 0.247041 0.119 Uiso 1 1 calc GR
C15 C 0.6040(3) 0.03262(16) 0.8391(5) 0.0765(10) Uani 1 1 d .
H15A H 0.563580 -0.015522 0.800883 0.115 Uiso 1 1 calc GR
H15B H 0.621701 0.038481 0.970805 0.115 Uiso 1 1 calc GR
H15C H 0.680657 0.034379 0.808553 0.115 Uiso 1 1 calc GR

loop_
_atom_site_aniso_label
_atom_site_aniso_U_11
_atom_site_aniso_U_22
_atom_site_aniso_U_33
_atom_site_aniso_U_23
_atom_site_aniso_U_13
_atom_site_aniso_U_12
F2 0.0701(13) 0.0649(12) 0.0814(13) -0.0181(9) -0.0100(10) -0.0101(10)
F1 0.0426(11) 0.1022(14) 0.0658(11) -0.0048(10) 0.0118(9) 0.0007(10)
O3 0.0436(12) 0.0364(10) 0.0774(14) 0.0065(9) 0.0020(10) 0.0059(10)
O2 0.0570(14) 0.0399(12) 0.0980(17) 0.0130(10) -0.0028(12) -0.0042(11)
O1 0.0720(18) 0.0311(11) 0.1143(19) 0.0021(10) 0.0018(14) -0.0002(11)
N2 0.0409(14) 0.0315(11) 0.0531(14) 0.0022(10) 0.0058(11) -0.0018(11)
N1 0.0443(15) 0.0328(12) 0.0649(15) 0.0062(11) 0.0071(12) 0.0055(11)
N3 0.0441(15) 0.0420(13) 0.0536(14) -0.0019(11) 0.0062(11) -0.0030(12)
C12 0.0425(17) 0.0392(15) 0.0452(16) 0.0022(13) 0.0089(13) 0.0002(15)
C9 0.0445(17) 0.0398(15) 0.0398(14) 0.0001(12) 0.0119(13) -0.0005(14)
C8 0.0372(15) 0.0343(13) 0.0387(14) 0.0031(11) 0.0079(12) 0.0001(12)
C1 0.0410(17) 0.0386(15) 0.0486(16) 0.0020(12) 0.0139(13) 0.0002(13)
C6 0.0353(15) 0.0347(14) 0.0411(14) 0.0031(11) 0.0094(11) 0.0015(12)
C5 0.0431(17) 0.0363(15) 0.0493(16) 0.0033(11) 0.0085(13) 0.0019(13)
C4 0.0501(19) 0.0429(15) 0.0554(17) -0.0041(13) 0.0092(14) -0.0058(15)
C7 0.0418(17) 0.0319(13) 0.0428(14) 0.0004(11) 0.0144(12) -0.0030(13)
C3 0.0409(17) 0.0551(18) 0.0546(17) 0.0008(14) 0.0061(14) -0.0030(15)
C2 0.0414(18) 0.0473(17) 0.0558(17) 0.0103(13) 0.0086(14) 0.0080(14)
C13 0.059(2) 0.0376(16) 0.076(2) 0.0107(14) 0.0078(17) 0.0146(15)
C10 0.052(2) 0.0306(15) 0.073(2) 0.0046(14) 0.0116(16) 0.0031(15)
C11 0.0506(19) 0.0497(17) 0.0482(16) -0.0028(13) 0.0082(15) -0.0074(15)
C14 0.058(2) 0.057(2) 0.105(3) 0.0122(17) -0.002(2) 0.0175(18)
C15 0.069(2) 0.0379(16) 0.106(3) 0.0139(16) 0.0015(19) 0.0157(17)

loop_
_atom_type_symbol
_atom_type_description
_atom_type_scat_dispersion_real
_atom_type_scat_dispersion_imag
_atom_type_scat_source
C C 0.0033 0.0016 'International Tables Vol C Tables 4.2.6.8 and 6.1.1.4'
H H 0.0000 0.0000 'International Tables Vol C Tables 4.2.6.8 and 6.1.1.4'
N N 0.0061 0.0033 'International Tables Vol C Tables 4.2.6.8 and 6.1.1.4'
O O 0.0106 0.0060 'International Tables Vol C Tables 4.2.6.8 and 6.1.1.4'
F F 0.0171 0.0103 'International Tables Vol C Tables 4.2.6.8 and 6.1.1.4'

loop_
_geom_angle_atom_site_label_1
_geom_angle_atom_site_label_2
_geom_angle_atom_site_label_3
_geom_angle
C12 O3 C13 116.7(2)
N3 N2 C7 113.6(2)
N3 N2 C10 118.5(2)
C7 N2 C10 127.9(2)
C1 N1 C15 120.3(2)
C10 N1 C1 123.9(2)
C10 N1 C15 115.8(2)
C9 N3 N2 103.8(2)
O3 C12 C8 111.7(2)
O2 C12 O3 122.4(2)
O2 C12 C8 125.9(3)
N3 C9 C8 113.0(2)
N3 C9 C11 117.9(2)
C8 C9 C11 129.1(2)
C9 C8 C12 126.3(2)
C7 C8 C12 128.9(2)
C7 C8 C9 104.7(2)
N1 C1 C6 121.0(2)
C2 C1 N1 119.8(2)
C2 C1 C6 119.2(2)
C1 C6 C7 117.9(2)
C5 C6 C1 118.9(2)
C5 C6 C7 123.2(2)
C6 C5 H5 119.6
C4 C5 C6 120.9(2)
C4 C5 H5 119.6
C5 C4 H4 120.3
C3 C4 C5 119.5(2)
C3 C4 H4 120.3
N2 C7 C8 104.9(2)
N2 C7 C6 115.8(2)
C8 C7 C6 139.2(2)
C4 C3 H3 119.3
C2 C3 C4 121.4(3)
C2 C3 H3 119.3
C1 C2 H2 119.9
C3 C2 C1 120.1(3)
C3 C2 H2 119.9
O3 C13 H13A 110.2
O3 C13 H13B 110.2
O3 C13 C14 107.5(2)
H13A C13 H13B 108.5
C14 C13 H13A 110.2
C14 C13 H13B 110.2
O1 C10 N2 120.5(3)
O1 C10 N1 126.0(3)
N1 C10 N2 113.4(2)
F2 C11 F1 105.2(2)
F2 C11 C9 110.3(2)
F2 C11 H11 110.6
F1 C11 C9 109.5(2)
F1 C11 H11 110.6
C9 C11 H11 110.6
C13 C14 H14A 109.5
C13 C14 H14B 109.5
C13 C14 H14C 109.5
H14A C14 H14B 109.5
H14A C14 H14C 109.5
H14B C14 H14C 109.5
N1 C15 H15A 109.5
N1 C15 H15B 109.5
N1 C15 H15C 109.5
H15A C15 H15B 109.5
H15A C15 H15C 109.5
H15B C15 H15C 109.5

loop_
_geom_bond_atom_site_label_1
_geom_bond_atom_site_label_2
_geom_bond_distance
F2 C11 1.356(3)
F1 C11 1.363(3)
O3 C12 1.331(3)
O3 C13 1.466(3)
O2 C12 1.204(3)
O1 C10 1.210(3)
N2 N3 1.370(3)
N2 C7 1.379(3)
N2 C10 1.417(3)
N1 C1 1.401(3)
N1 C10 1.362(4)
N1 C15 1.477(3)
N3 C9 1.322(3)
C12 C8 1.466(3)
C9 C8 1.425(3)
C9 C11 1.496(4)
C8 C7 1.402(3)
C1 C6 1.409(3)
C1 C2 1.397(4)
C6 C5 1.399(3)
C6 C7 1.450(3)
C5 H5 0.9300
C5 C4 1.379(4)
C4 H4 0.9300
C4 C3 1.374(4)
C3 H3 0.9300
C3 C2 1.370(4)
C2 H2 0.9300
C13 H13A 0.9700
C13 H13B 0.9700
C13 C14 1.491(4)
C11 H11 0.9800
C14 H14A 0.9600
C14 H14B 0.9600
C14 H14C 0.9600
C15 H15A 0.9600
C15 H15B 0.9600
C15 H15C 0.9600

loop_
_geom_torsion_atom_site_label_1
_geom_torsion_atom_site_label_2
_geom_torsion_atom_site_label_3
_geom_torsion_atom_site_label_4
_geom_torsion
O3 C12 C8 C9 12.9(3)
O3 C12 C8 C7 -170.2(2)
O2 C12 C8 C9 -164.9(3)
O2 C12 C8 C7 12.0(4)
N2 N3 C9 C8 0.7(3)
N2 N3 C9 C11 -178.5(2)
N1 C1 C6 C5 178.6(2)
N1 C1 C6 C7 -0.8(3)
N1 C1 C2 C3 -178.3(2)
N3 N2 C7 C8 -0.4(3)
N3 N2 C7 C6 177.9(2)
N3 N2 C10 O1 -0.2(4)
N3 N2 C10 N1 -179.9(2)
N3 C9 C8 C12 176.6(2)
N3 C9 C8 C7 -0.9(3)
N3 C9 C11 F2 -13.4(3)
N3 C9 C11 F1 101.9(3)
C12 O3 C13 C14 -176.8(2)
C12 C8 C7 N2 -176.7(2)
C12 C8 C7 C6 5.7(5)
C9 C8 C7 N2 0.7(2)
C9 C8 C7 C6 -176.9(3)
C8 C9 C11 F2 167.6(2)
C8 C9 C11 F1 -77.1(3)
C1 N1 C10 O1 -177.2(3)
C1 N1 C10 N2 2.5(4)
C1 C6 C5 C4 -0.1(4)
C1 C6 C7 N2 1.7(3)
C1 C6 C7 C8 179.1(3)
C6 C1 C2 C3 0.9(4)
C6 C5 C4 C3 0.5(4)
C5 C6 C7 N2 -177.8(2)
C5 C6 C7 C8 -0.4(5)
C5 C4 C3 C2 -0.1(4)
C4 C3 C2 C1 -0.6(4)
C7 N2 N3 C9 -0.2(3)
C7 N2 C10 O1 178.2(3)
C7 N2 C10 N1 -1.5(4)
C7 C6 C5 C4 179.4(2)
C2 C1 C6 C5 -0.6(4)
C2 C1 C6 C7 179.9(2)
C13 O3 C12 O2 -4.1(4)
C13 O3 C12 C8 178.0(2)
C10 N2 N3 C9 178.4(2)
C10 N2 C7 C8 -178.8(2)
C10 N2 C7 C6 -0.6(4)
C10 N1 C1 C6 -1.4(4)
C10 N1 C1 C2 177.8(3)
C11 C9 C8 C12 -4.3(4)
C11 C9 C8 C7 178.2(3)
C15 N1 C1 C6 -178.4(2)
C15 N1 C1 C2 0.9(4)
C15 N1 C10 O1 -0.1(4)
C15 N1 C10 N2 179.5(2)

loop_
_twin_individual_id
_twin_individual_mass_fraction_refined
1 0(10)
2 1(10)
